data_8105133
loop_
_publ_author_name
'Joubert, Jacques'
'Foka, Germaine B.'

_publ_section_title
;
 Crystal structure of
 7-(2-{4-[(4-bromophenyl)methyl]piperazin-1-yl}ethoxy)-2H-chromen-2-one,
 C22H23BrN2O3
;
_journal_issue 2
_journal_name_full 'Zeitschrift f\"ur Kristallographie - New Crystal Structures'
_journal_page_first 437
_journal_page_last 439
_journal_paper_doi 10.1515/ncrs-2019-0738
_journal_volume 235
_journal_year 2020
_chemical_formula_moiety 'C22 H23 Br N2 O3'
_chemical_formula_sum 'C22 H23 Br N2 O3'
_chemical_formula_weight 443.33
_chemical_name_systematic
;        
7-(2-{4-[(4-bromophenyl)methyl]piperazin-1-yl}ethoxy)-2H-chromen-2-one
;
_space_group_crystal_system monoclinic
_space_group_IT_number 14
_space_group_name_Hall '-P 2ybc'
_space_group_name_H-M_alt 'P 1 21/c 1'
_atom_sites_solution_hydrogens geom
_atom_sites_solution_primary dual-space
_atom_sites_solution_secondary none
_audit_creation_method SHELXL-2018/3
_cell_angle_alpha 90
_cell_angle_beta 90.801(2)
_cell_angle_gamma 90
_cell_formula_units_Z 4
_cell_length_a 5.9023(9)
_cell_length_b 14.554(2)
_cell_length_c 22.801(4)
_cell_measurement_reflns_used 9923
_cell_measurement_temperature 100(2)
_cell_measurement_theta_max 28.25
_cell_measurement_theta_min 2.27
_cell_volume 1958.5(5)
_computing_cell_refinement 'SAINT V8.38A (Bruker, 2016)[1]'
_computing_data_collection 'APEX3 (Bruker, 2018)[1]'
_computing_data_reduction 'SAINT V8.38A (Bruker, 2016)[1]'
_computing_molecular_graphics 'X-Seed (Barbour, 2001; Atwood & Barbour, 2003) [3,4]'
_computing_publication_material 'ORTEP-3 [5]'
_computing_structure_refinement 'SHELXL-2018/3 (Sheldrick, 2018)[2]'
_computing_structure_solution 'SHELXT 2018/2 (Sheldrick, 2018)[2]'
_diffrn_ambient_temperature 100(2)
_diffrn_measured_fraction_theta_full 0.999
_diffrn_measured_fraction_theta_max 0.997
_diffrn_measurement_device_type 'Bruker APEX II DUO CCD'
_diffrn_measurement_method '\f and w\ scans'
_diffrn_radiation_type MoK\a
_diffrn_radiation_wavelength 0.71073
_diffrn_reflns_av_R_equivalents 0.0363
_diffrn_reflns_av_unetI/netI 0.0219
_diffrn_reflns_Laue_measured_fraction_full 0.999
_diffrn_reflns_Laue_measured_fraction_max 0.997
_diffrn_reflns_limit_h_max 7
_diffrn_reflns_limit_h_min -7
_diffrn_reflns_limit_k_max 19
_diffrn_reflns_limit_k_min -19
_diffrn_reflns_limit_l_max 30
_diffrn_reflns_limit_l_min -30
_diffrn_reflns_number 38722
_diffrn_reflns_point_group_measured_fraction_full 0.999
_diffrn_reflns_point_group_measured_fraction_max 0.997
_diffrn_reflns_theta_full 25.242
_diffrn_reflns_theta_max 28.371
_diffrn_reflns_theta_min 1.660
_diffrn_source 'microfocus sealed tube'
_diffrn_standards_interval_count .
_diffrn_standards_interval_time .
_diffrn_standards_number 0
_exptl_absorpt_coefficient_mu 2.125
_exptl_absorpt_correction_T_max 1.000
_exptl_absorpt_correction_T_min 0.612
_exptl_absorpt_correction_type multi-scan
_exptl_absorpt_process_details 'SADABS, 2016/2'
_exptl_crystal_colour colourless
_exptl_crystal_density_diffrn 1.504
_exptl_crystal_description Rod
_exptl_crystal_F_000 912
_exptl_crystal_size_max 0.227
_exptl_crystal_size_mid 0.112
_exptl_crystal_size_min 0.097
_refine_diff_density_max 1.012
_refine_diff_density_min -0.803
_refine_diff_density_rms 0.068
_refine_ls_extinction_coef .
_refine_ls_extinction_method none
_refine_ls_goodness_of_fit_ref 1.054
_refine_ls_hydrogen_treatment constr
_refine_ls_matrix_type full
_refine_ls_number_parameters 253
_refine_ls_number_reflns 4874
_refine_ls_number_restraints 0
_refine_ls_restrained_S_all 1.054
_refine_ls_R_factor_all 0.0484
_refine_ls_R_factor_gt 0.0388
_refine_ls_shift/su_max 0.003
_refine_ls_shift/su_mean 0.000
_refine_ls_structure_factor_coef Fsqd
_refine_ls_weighting_details 'w=1/[\s^2^(Fo^2^)+(0.0361P)^2^+2.7338P] where P=(Fo^2^+2Fc^2^)/3'
_refine_ls_weighting_scheme calc
_refine_ls_wR_factor_gt 0.0921
_refine_ls_wR_factor_ref 0.0961
_reflns_Friedel_coverage 0.000
_reflns_Friedel_fraction_full .
_reflns_Friedel_fraction_max .
_reflns_number_gt 4045
_reflns_number_total 4874
_reflns_threshold_expression 'I > 2\s(I)'
_cod_data_source_file suppl_ncrs-2019-0738_suppl.cif
_cod_data_source_block 1
_cod_original_sg_symbol_H-M 'P 21/c'
_cod_database_code 8105133
_shelx_shelxl_version_number 2018/3
_shelx_space_group_comment
;
The symmetry employed for this shelxl refinement is uniquely defined
by the following loop, which should always be used as a source of
symmetry information in preference to the above space-group names.
They are only intended as comments.
;
_shelx_estimated_absorpt_t_min 0.644
_shelx_estimated_absorpt_t_max 0.820

loop_
_space_group_symop_operation_xyz
'x, y, z'
'-x, y+1/2, -z+1/2'
'-x, -y, -z'
'x, -y-1/2, z-1/2'

loop_
_atom_site_label
_atom_site_type_symbol
_atom_site_fract_x
_atom_site_fract_y
_atom_site_fract_z
_atom_site_U_iso_or_equiv
_atom_site_adp_type
_atom_site_occupancy
_atom_site_site_symmetry_order
_atom_site_calc_flag
_atom_site_refinement_flags_posn
_atom_site_refinement_flags_adp
_atom_site_refinement_flags_occupancy
_atom_site_disorder_assembly
_atom_site_disorder_group
Br1 Br 0.76860(5) 0.24905(2) 0.84133(2) 0.03223(9) Uani 1 1 d . . . . .
C2 C 0.1101(4) 0.50631(16) 0.09850(10) 0.0244(5) Uani 1 1 d . . . . .
C3 C -0.1121(4) 0.54291(16) 0.08404(10) 0.0242(5) Uani 1 1 d . . . . .
H3 H -0.152720 0.552887 0.044085 0.029 Uiso 1 1 calc R U . . .
C4 C -0.2619(4) 0.56302(15) 0.12596(10) 0.0229(4) Uani 1 1 d . . . . .
H4 H -0.406081 0.587222 0.115209 0.027 Uiso 1 1 calc R U . . .
C5 C -0.3533(4) 0.56749(15) 0.23337(10) 0.0229(4) Uani 1 1 d . . . . .
H5 H -0.497834 0.593586 0.225225 0.028 Uiso 1 1 calc R U . . .
C6 C -0.2908(4) 0.54903(15) 0.29057(10) 0.0227(4) Uani 1 1 d . . . . .
H6 H -0.391438 0.562693 0.321528 0.027 Uiso 1 1 calc R U . . .
C7 C -0.0781(4) 0.50998(15) 0.30307(10) 0.0213(4) Uani 1 1 d . . . . .
C8 C 0.0720(4) 0.49083(15) 0.25835(10) 0.0213(4) Uani 1 1 d . . . . .
H8 H 0.216669 0.464876 0.266593 0.026 Uiso 1 1 calc R U . . .
C9 C 0.0038(4) 0.51089(15) 0.20086(9) 0.0202(4) Uani 1 1 d . . . . .
C10 C -0.2070(4) 0.54841(15) 0.18681(10) 0.0207(4) Uani 1 1 d . . . . .
C11 C 0.1638(4) 0.44180(15) 0.37703(10) 0.0222(4) Uani 1 1 d . . . . .
H11A H 0.303593 0.476193 0.367859 0.027 Uiso 1 1 calc R U . . .
H11B H 0.166105 0.382223 0.356098 0.027 Uiso 1 1 calc R U . . .
C12 C 0.1435(4) 0.42735(15) 0.44266(9) 0.0221(4) Uani 1 1 d . . . . .
H12A H 0.134736 0.487911 0.462256 0.027 Uiso 1 1 calc R U . . .
H12B H 0.001243 0.393833 0.450583 0.027 Uiso 1 1 calc R U . . .
C13 C 0.3590(4) 0.39435(15) 0.53062(9) 0.0221(4) Uani 1 1 d . . . . .
H13A H 0.219539 0.375473 0.551006 0.027 Uiso 1 1 calc R U . . .
H13B H 0.381250 0.461035 0.537056 0.027 Uiso 1 1 calc R U . . .
C14 C 0.5601(4) 0.34196(15) 0.55555(10) 0.0228(4) Uani 1 1 d . . . . .
H14A H 0.699677 0.361295 0.535381 0.027 Uiso 1 1 calc R U . . .
H14B H 0.578647 0.356186 0.597803 0.027 Uiso 1 1 calc R U . . .
C15 C 0.5018(4) 0.22343(16) 0.48540(10) 0.0260(5) Uani 1 1 d . . . . .
H15A H 0.476691 0.156732 0.479809 0.031 Uiso 1 1 calc R U . . .
H15B H 0.642865 0.240415 0.465073 0.031 Uiso 1 1 calc R U . . .
C16 C 0.3038(4) 0.27639(15) 0.45873(10) 0.0236(5) Uani 1 1 d . . . . .
H16A H 0.292190 0.262981 0.416234 0.028 Uiso 1 1 calc R U . . .
H16B H 0.161250 0.256386 0.477194 0.028 Uiso 1 1 calc R U . . .
C17 C 0.7166(4) 0.19038(17) 0.57274(10) 0.0280(5) Uani 1 1 d . . . . .
H17A H 0.859339 0.210558 0.554442 0.034 Uiso 1 1 calc R U . . .
H17B H 0.694644 0.124446 0.563619 0.034 Uiso 1 1 calc R U . . .
C18 C 0.7354(4) 0.20272(15) 0.63836(10) 0.0222(4) Uani 1 1 d . . . . .
C19 C 0.5547(4) 0.17739(16) 0.67359(11) 0.0269(5) Uani 1 1 d . . . . .
H19 H 0.423346 0.150567 0.656151 0.032 Uiso 1 1 calc R U . . .
C20 C 0.5642(4) 0.19086(16) 0.73373(11) 0.0264(5) Uani 1 1 d . . . . .
H20 H 0.440023 0.173861 0.757484 0.032 Uiso 1 1 calc R U . . .
C21 C 0.7569(4) 0.22940(15) 0.75877(10) 0.0223(4) Uani 1 1 d . . . . .
C22 C 0.9400(4) 0.25468(16) 0.72513(11) 0.0260(5) Uani 1 1 d . . . . .
H22 H 1.071314 0.280982 0.742865 0.031 Uiso 1 1 calc R U . . .
C23 C 0.9277(4) 0.24079(16) 0.66470(11) 0.0265(5) Uani 1 1 d . . . . .
H23 H 1.052576 0.257552 0.641124 0.032 Uiso 1 1 calc R U . . .
N1 N 0.3342(3) 0.37579(12) 0.46753(8) 0.0205(4) Uani 1 1 d . . . . .
N2 N 0.5268(3) 0.24332(12) 0.54787(8) 0.0230(4) Uani 1 1 d . . . . .
O1 O 0.1582(3) 0.49123(11) 0.15792(7) 0.0226(3) Uani 1 1 d . . . . .
O2 O 0.2580(3) 0.48714(13) 0.06486(7) 0.0318(4) Uani 1 1 d . . . . .
O3 O -0.0341(3) 0.49394(11) 0.36086(7) 0.0246(3) Uani 1 1 d . . . . .

loop_
_atom_site_aniso_label
_atom_site_aniso_U_11
_atom_site_aniso_U_22
_atom_site_aniso_U_33
_atom_site_aniso_U_23
_atom_site_aniso_U_13
_atom_site_aniso_U_12
Br1 0.04245(16) 0.03504(14) 0.01910(12) 0.00178(9) -0.00264(9) 0.01093(11)
O1 0.0228(8) 0.0277(8) 0.0173(7) 0.0000(6) -0.0010(6) 0.0051(6)
O3 0.0282(9) 0.0280(8) 0.0176(7) 0.0030(6) 0.0024(6) 0.0058(7)
O2 0.0296(9) 0.0462(11) 0.0196(8) -0.0036(7) 0.0013(7) 0.0048(8)
N1 0.0275(10) 0.0186(9) 0.0154(8) -0.0003(7) -0.0006(7) 0.0008(7)
N2 0.0306(10) 0.0181(9) 0.0201(9) -0.0013(7) -0.0041(7) 0.0012(8)
C21 0.0284(11) 0.0206(10) 0.0178(10) 0.0040(8) -0.0013(8) 0.0032(8)
C10 0.0212(11) 0.0190(10) 0.0218(10) 0.0009(8) -0.0018(8) -0.0016(8)
C8 0.0196(10) 0.0214(10) 0.0227(11) 0.0008(8) -0.0014(8) 0.0022(8)
C9 0.0212(10) 0.0196(10) 0.0198(10) -0.0005(8) 0.0022(8) -0.0007(8)
C18 0.0268(11) 0.0178(10) 0.0220(10) 0.0013(8) -0.0019(9) 0.0027(8)
C6 0.0227(11) 0.0213(10) 0.0243(11) 0.0001(8) 0.0047(9) 0.0002(8)
C7 0.0236(11) 0.0196(10) 0.0208(10) 0.0021(8) 0.0003(8) -0.0011(8)
C13 0.0319(12) 0.0177(10) 0.0167(10) -0.0002(8) 0.0011(9) -0.0006(9)
C11 0.0238(11) 0.0220(10) 0.0206(10) 0.0030(8) 0.0009(8) 0.0013(9)
C5 0.0203(11) 0.0208(10) 0.0276(11) 0.0017(9) -0.0006(9) 0.0012(8)
C14 0.0299(12) 0.0200(10) 0.0182(10) -0.0014(8) -0.0014(9) -0.0015(9)
C12 0.0263(11) 0.0219(10) 0.0181(10) 0.0017(8) 0.0023(8) 0.0009(9)
C2 0.0300(12) 0.0245(11) 0.0188(10) -0.0014(8) -0.0015(9) -0.0011(9)
C4 0.0219(11) 0.0208(10) 0.0257(11) 0.0015(8) -0.0048(9) 0.0007(8)
C23 0.0232(11) 0.0311(12) 0.0253(11) 0.0050(9) 0.0014(9) -0.0023(9)
C20 0.0244(12) 0.0273(11) 0.0276(12) 0.0054(9) 0.0030(9) -0.0027(9)
C16 0.0330(12) 0.0190(10) 0.0187(10) -0.0023(8) -0.0041(9) -0.0001(9)
C3 0.0283(12) 0.0246(11) 0.0194(10) 0.0013(8) -0.0062(9) -0.0024(9)
C19 0.0248(12) 0.0255(11) 0.0304(12) 0.0012(9) -0.0045(9) -0.0046(9)
C22 0.0219(11) 0.0269(11) 0.0290(12) 0.0030(9) -0.0050(9) -0.0033(9)
C15 0.0355(13) 0.0219(10) 0.0205(11) -0.0038(8) -0.0036(9) 0.0031(9)
C17 0.0350(13) 0.0252(11) 0.0238(11) -0.0018(9) -0.0025(10) 0.0062(10)

loop_
_atom_type_symbol
_atom_type_description
_atom_type_scat_dispersion_real
_atom_type_scat_dispersion_imag
_atom_type_scat_source
C C 0.0033 0.0016 'International Tables Vol C Tables 4.2.6.8 and 6.1.1.4'
H H 0.0000 0.0000 'International Tables Vol C Tables 4.2.6.8 and 6.1.1.4'
N N 0.0061 0.0033 'International Tables Vol C Tables 4.2.6.8 and 6.1.1.4'
O O 0.0106 0.0060 'International Tables Vol C Tables 4.2.6.8 and 6.1.1.4'
Br Br -0.2901 2.4595 'International Tables Vol C Tables 4.2.6.8 and 6.1.1.4'

loop_
_geom_angle_atom_site_label_1
_geom_angle_atom_site_label_2
_geom_angle_atom_site_label_3
_geom_angle
_geom_angle_site_symmetry_1
_geom_angle_site_symmetry_3
C9 O1 C2 121.95(18) . .
C7 O3 C11 118.89(17) . .
C12 N1 C13 110.58(17) . .
C12 N1 C16 111.12(18) . .
C13 N1 C16 108.95(17) . .
C14 N2 C15 108.90(18) . .
C14 N2 C17 111.70(18) . .
C15 N2 C17 109.85(18) . .
C22 C21 C20 121.5(2) . .
C22 C21 Br1 119.36(18) . .
C20 C21 Br1 119.12(18) . .
C9 C10 C5 117.4(2) . .
C9 C10 C4 118.0(2) . .
C5 C10 C4 124.6(2) . .
C7 C8 C9 117.9(2) . .
C7 C8 H8 121.0 . .
C9 C8 H8 121.0 . .
O1 C9 C10 121.08(19) . .
O1 C9 C8 116.02(19) . .
C10 C9 C8 122.9(2) . .
C23 C18 C19 118.9(2) . .
C23 C18 C17 121.6(2) . .
C19 C18 C17 119.6(2) . .
C5 C6 C7 119.9(2) . .
C5 C6 H6 120.1 . .
C7 C6 H6 120.1 . .
O3 C7 C8 124.2(2) . .
O3 C7 C6 115.1(2) . .
C8 C7 C6 120.7(2) . .
N1 C13 C14 109.98(18) . .
N1 C13 H13A 109.7 . .
C14 C13 H13A 109.7 . .
N1 C13 H13B 109.7 . .
C14 C13 H13B 109.7 . .
H13A C13 H13B 108.2 . .
O3 C11 C12 104.56(17) . .
O3 C11 H11A 110.8 . .
C12 C11 H11A 110.8 . .
O3 C11 H11B 110.8 . .
C12 C11 H11B 110.8 . .
H11A C11 H11B 108.9 . .
C6 C5 C10 121.2(2) . .
C6 C5 H5 119.4 . .
C10 C5 H5 119.4 . .
N2 C14 C13 110.30(19) . .
N2 C14 H14A 109.6 . .
C13 C14 H14A 109.6 . .
N2 C14 H14B 109.6 . .
C13 C14 H14B 109.6 . .
H14A C14 H14B 108.1 . .
N1 C12 C11 112.54(18) . .
N1 C12 H12A 109.1 . .
C11 C12 H12A 109.1 . .
N1 C12 H12B 109.1 . .
C11 C12 H12B 109.1 . .
H12A C12 H12B 107.8 . .
O2 C2 O1 116.3(2) . .
O2 C2 C3 127.1(2) . .
O1 C2 C3 116.7(2) . .
C3 C4 C10 120.9(2) . .
C3 C4 H4 119.6 . .
C10 C4 H4 119.6 . .
C18 C23 C22 121.0(2) . .
C18 C23 H23 119.5 . .
C22 C23 H23 119.5 . .
C21 C20 C19 119.2(2) . .
C21 C20 H20 120.4 . .
C19 C20 H20 120.4 . .
N1 C16 C15 110.64(19) . .
N1 C16 H16A 109.5 . .
C15 C16 H16A 109.5 . .
N1 C16 H16B 109.5 . .
C15 C16 H16B 109.5 . .
H16A C16 H16B 108.1 . .
C4 C3 C2 121.4(2) . .
C4 C3 H3 119.3 . .
C2 C3 H3 119.3 . .
C20 C19 C18 120.8(2) . .
C20 C19 H19 119.6 . .
C18 C19 H19 119.6 . .
C21 C22 C23 118.7(2) . .
C21 C22 H22 120.7 . .
C23 C22 H22 120.7 . .
N2 C15 C16 110.91(19) . .
N2 C15 H15A 109.5 . .
C16 C15 H15A 109.5 . .
N2 C15 H15B 109.5 . .
C16 C15 H15B 109.5 . .
H15A C15 H15B 108.0 . .
N2 C17 C18 111.46(19) . .
N2 C17 H17A 109.3 . .
C18 C17 H17A 109.3 . .
N2 C17 H17B 109.3 . .
C18 C17 H17B 109.3 . .
H17A C17 H17B 108.0 . .

loop_
_geom_bond_atom_site_label_1
_geom_bond_atom_site_label_2
_geom_bond_distance
_geom_bond_site_symmetry_2
Br1 C21 1.904(2) .
O1 C9 1.377(3) .
O1 C2 1.398(3) .
O3 C7 1.360(3) .
O3 C11 1.436(3) .
O2 C2 1.203(3) .
N1 C12 1.461(3) .
N1 C13 1.469(3) .
N1 C16 1.471(3) .
N2 C14 1.459(3) .
N2 C15 1.459(3) .
N2 C17 1.467(3) .
C21 C22 1.384(3) .
C21 C20 1.384(3) .
C10 C9 1.392(3) .
C10 C5 1.405(3) .
C10 C4 1.436(3) .
C8 C7 1.388(3) .
C8 C9 1.397(3) .
C8 H8 0.9500 .
C18 C23 1.392(3) .
C18 C19 1.394(3) .
C18 C17 1.510(3) .
C6 C5 1.377(3) .
C6 C7 1.404(3) .
C6 H6 0.9500 .
C13 C14 1.514(3) .
C13 H13A 0.9900 .
C13 H13B 0.9900 .
C11 C12 1.517(3) .
C11 H11A 0.9900 .
C11 H11B 0.9900 .
C5 H5 0.9500 .
C14 H14A 0.9900 .
C14 H14B 0.9900 .
C12 H12A 0.9900 .
C12 H12B 0.9900 .
C2 C3 1.449(3) .
C4 C3 1.343(3) .
C4 H4 0.9500 .
C23 C22 1.393(3) .
C23 H23 0.9500 .
C20 C19 1.386(3) .
C20 H20 0.9500 .
C16 C15 1.520(3) .
C16 H16A 0.9900 .
C16 H16B 0.9900 .
C3 H3 0.9500 .
C19 H19 0.9500 .
C22 H22 0.9500 .
C15 H15A 0.9900 .
C15 H15B 0.9900 .
C17 H17A 0.9900 .
C17 H17B 0.9900 .

loop_
_geom_torsion_atom_site_label_1
_geom_torsion_atom_site_label_2
_geom_torsion_atom_site_label_3
_geom_torsion_atom_site_label_4
_geom_torsion
_geom_torsion_site_symmetry_1
_geom_torsion_site_symmetry_2
_geom_torsion_site_symmetry_3
_geom_torsion_site_symmetry_4
C2 O1 C9 C10 -1.1(3) . . . .
C2 O1 C9 C8 178.8(2) . . . .
C5 C10 C9 O1 -179.19(19) . . . .
C4 C10 C9 O1 2.2(3) . . . .
C5 C10 C9 C8 0.9(3) . . . .
C4 C10 C9 C8 -177.7(2) . . . .
C7 C8 C9 O1 179.70(19) . . . .
C7 C8 C9 C10 -0.4(3) . . . .
C11 O3 C7 C8 -9.7(3) . . . .
C11 O3 C7 C6 170.76(19) . . . .
C9 C8 C7 O3 179.9(2) . . . .
C9 C8 C7 C6 -0.5(3) . . . .
C5 C6 C7 O3 -179.5(2) . . . .
C5 C6 C7 C8 0.9(3) . . . .
C12 N1 C13 C14 -178.87(18) . . . .
C16 N1 C13 C14 58.7(2) . . . .
C7 O3 C11 C12 -173.14(18) . . . .
C7 C6 C5 C10 -0.4(3) . . . .
C9 C10 C5 C6 -0.5(3) . . . .
C4 C10 C5 C6 178.0(2) . . . .
C15 N2 C14 C13 59.7(2) . . . .
C17 N2 C14 C13 -178.75(18) . . . .
N1 C13 C14 N2 -60.9(2) . . . .
C13 N1 C12 C11 157.23(18) . . . .
C16 N1 C12 C11 -81.7(2) . . . .
O3 C11 C12 N1 -179.25(17) . . . .
C9 O1 C2 O2 179.6(2) . . . .
C9 O1 C2 C3 -0.7(3) . . . .
C9 C10 C4 C3 -1.4(3) . . . .
C5 C10 C4 C3 -180.0(2) . . . .
C19 C18 C23 C22 -0.8(3) . . . .
C17 C18 C23 C22 177.8(2) . . . .
C22 C21 C20 C19 0.0(4) . . . .
Br1 C21 C20 C19 179.36(18) . . . .
C12 N1 C16 C15 -179.34(18) . . . .
C13 N1 C16 C15 -57.3(2) . . . .
C10 C4 C3 C2 -0.3(3) . . . .
O2 C2 C3 C4 -178.9(2) . . . .
O1 C2 C3 C4 1.4(3) . . . .
C21 C20 C19 C18 -0.5(4) . . . .
C23 C18 C19 C20 0.9(3) . . . .
C17 C18 C19 C20 -177.8(2) . . . .
C20 C21 C22 C23 0.1(3) . . . .
Br1 C21 C22 C23 -179.29(17) . . . .
C18 C23 C22 C21 0.3(4) . . . .
C14 N2 C15 C16 -58.2(3) . . . .
C17 N2 C15 C16 179.1(2) . . . .
N1 C16 C15 N2 57.9(3) . . . .
C14 N2 C17 C18 64.0(3) . . . .
C15 N2 C17 C18 -175.1(2) . . . .
C23 C18 C17 N2 -118.6(2) . . . .
C19 C18 C17 N2 60.0(3) . . . .
